data_1550303
loop_
_publ_author_name
'Zeng, Chao'
'Yuan, Kang'
'Wang, Nan'
'Peng, Tai'
'Wu, Gang'
'Wang, Suning'

_publ_section_title
;
 The Opposite and Amplifying Effect of B-N Coordination on Photophysical
 Properties of Regioisomers with an Unsymmetrical Backbone
;
_journal_name_full 'Chemical Science'
_journal_paper_doi 10.1039/C8SC04210A
_journal_year 2019
_chemical_formula_sum 'C41 H35 B N2 S'
_chemical_formula_weight 598.58
_space_group_crystal_system monoclinic
_space_group_IT_number 14
_space_group_name_Hall '-P 2ybc'
_space_group_name_H-M_alt 'P 1 21/c 1'
_symmetry_space_group_name_Hall '-P 2ybc'
_symmetry_space_group_name_H-M 'P 1 21/c 1'
_atom_sites_solution_hydrogens geom
_audit_creation_method SHELXL-2014/7
_audit_update_record
;
2018-07-06 deposited with the CCDC.
2018-11-27 downloaded from the CCDC.
;
_cell_angle_alpha 90
_cell_angle_beta 125.50(2)
_cell_angle_gamma 90
_cell_formula_units_Z 4
_cell_length_a 13.384(3)
_cell_length_b 12.918(3)
_cell_length_c 22.321(7)
_cell_measurement_reflns_used 8401
_cell_measurement_temperature 180(2)
_cell_measurement_theta_max 26.73
_cell_measurement_theta_min 2.45
_cell_volume 3141.8(16)
_computing_cell_refinement 'Bruker SAINT'
_computing_data_collection 'Bruker APEX2'
_computing_data_reduction 'Bruker SAINT'
_computing_molecular_graphics 'Bruker SHELXTL'
_computing_publication_material 'Bruker SHELXTL'
_computing_structure_refinement 'SHELXL-2014/7 (Sheldrick, 2014)'
_computing_structure_solution 'SHELXS-97 (Sheldrick 2008)'
_diffrn_ambient_temperature 180(2)
_diffrn_measured_fraction_theta_full 0.999
_diffrn_measured_fraction_theta_max 0.996
_diffrn_measurement_device_type 'Bruker APEX-II CCD'
_diffrn_measurement_method '\f and \w scans'
_diffrn_radiation_type MoK\a
_diffrn_radiation_wavelength 0.71073
_diffrn_reflns_av_R_equivalents 0.1109
_diffrn_reflns_av_unetI/netI 0.0688
_diffrn_reflns_Laue_measured_fraction_full 0.999
_diffrn_reflns_Laue_measured_fraction_max 0.996
_diffrn_reflns_limit_h_max 17
_diffrn_reflns_limit_h_min -17
_diffrn_reflns_limit_k_max 16
_diffrn_reflns_limit_k_min -16
_diffrn_reflns_limit_l_max 28
_diffrn_reflns_limit_l_min -29
_diffrn_reflns_number 51049
_diffrn_reflns_point_group_measured_fraction_full 0.999
_diffrn_reflns_point_group_measured_fraction_max 0.996
_diffrn_reflns_theta_full 25.242
_diffrn_reflns_theta_max 27.699
_diffrn_reflns_theta_min 2.191
_exptl_absorpt_coefficient_mu 0.136
_exptl_absorpt_correction_T_max 0.790
_exptl_absorpt_correction_T_min 0.780
_exptl_absorpt_correction_type multi-scan
_exptl_crystal_colour red
_exptl_crystal_density_diffrn 1.265
_exptl_crystal_description Cubic
_exptl_crystal_F_000 1264
_exptl_crystal_size_max 0.170
_exptl_crystal_size_mid 0.130
_exptl_crystal_size_min 0.100
_refine_diff_density_max 0.267
_refine_diff_density_min -0.361
_refine_diff_density_rms 0.050
_refine_ls_extinction_method none
_refine_ls_goodness_of_fit_ref 1.042
_refine_ls_hydrogen_treatment constr
_refine_ls_matrix_type full
_refine_ls_number_parameters 412
_refine_ls_number_reflns 7337
_refine_ls_number_restraints 0
_refine_ls_restrained_S_all 1.042
_refine_ls_R_factor_all 0.0922
_refine_ls_R_factor_gt 0.0507
_refine_ls_shift/su_max 0.002
_refine_ls_shift/su_mean 0.000
_refine_ls_structure_factor_coef Fsqd
_refine_ls_weighting_details 'w=1/[\s^2^(Fo^2^)+(0.0460P)^2^+1.1000P] where P=(Fo^2^+2Fc^2^)/3'
_refine_ls_weighting_scheme calc
_refine_ls_wR_factor_gt 0.1088
_refine_ls_wR_factor_ref 0.1251
_reflns_Friedel_coverage 0.000
_reflns_number_gt 4937
_reflns_number_total 7337
_reflns_threshold_expression 'I > 2\s(I)'
_cod_data_source_file c8sc04210a2.cif
_cod_data_source_block zc5a
_cod_depositor_comments
;
The following automatic conversions were performed:

'_exptl_absorpt_correction_type' value 'Multi-scan' changed to
'multi-scan' according to
/home/data/users/saulius/crontab/automatic-downloads/rss-feeds/RSC/lib/dictionaries/cif_core.dic
dictionary named 'cif_core.dic' version 2.4.2 from 2011-04-26.

Automatic conversion script
Id: cif_fix_values 4973 2017-02-22 13:04:09Z antanas 
;
_cod_database_code 1550303
_shelx_shelxl_version_number 2014/7
_shelx_space_group_comment
; 
The symmetry employed for this shelxl refinement is uniquely defined 
by the following loop, which should always be used as a source of 
symmetry information in preference to the above space-group names. 
They are only intended as comments. 
;
_shelx_estimated_absorpt_t_min 0.977
_shelx_estimated_absorpt_t_max 0.986

loop_
_space_group_symop_operation_xyz
'x, y, z'
'-x, y+1/2, -z+1/2'
'-x, -y, -z'
'x, -y-1/2, z-1/2'

loop_
_atom_site_label
_atom_site_type_symbol
_atom_site_fract_x
_atom_site_fract_y
_atom_site_fract_z
_atom_site_U_iso_or_equiv
_atom_site_adp_type
_atom_site_occupancy
_atom_site_site_symmetry_order
_atom_site_calc_flag
_atom_site_refinement_flags_posn
_atom_site_refinement_flags_adp
B1 B 0.78848(18) 0.16648(16) 0.52219(11) 0.0218(4) Uani 1 1 d . .
C1 C 0.79167(16) 0.24127(14) 0.58307(10) 0.0235(4) Uani 1 1 d . .
N1 N 0.91603(13) 0.19751(11) 0.52758(8) 0.0219(3) Uani 1 1 d . .
S1 S 1.06610(4) 0.29490(4) 0.51318(3) 0.03142(14) Uani 1 1 d . .
C2 C 0.77848(17) 0.19928(15) 0.63609(10) 0.0293(4) Uani 1 1 d . .
H2 H 0.7756 0.1261 0.6391 0.035 Uiso 1 1 calc R U
N2 N 0.73932(13) 0.51148(11) 0.43185(8) 0.0238(3) Uani 1 1 d . .
C3 C 0.76948(19) 0.25903(17) 0.68426(11) 0.0349(5) Uani 1 1 d . .
H3 H 0.7592 0.2269 0.7186 0.042 Uiso 1 1 calc R U
C4 C 0.77554(18) 0.36522(16) 0.68220(11) 0.0345(5) Uani 1 1 d . .
H4 H 0.7701 0.4068 0.7153 0.041 Uiso 1 1 calc R U
C5 C 0.78959(17) 0.41059(15) 0.63167(10) 0.0294(4) Uani 1 1 d . .
H5 H 0.7952 0.4838 0.6306 0.035 Uiso 1 1 calc R U
C6 C 0.79576(15) 0.34995(14) 0.58161(10) 0.0238(4) Uani 1 1 d . .
C7 C 0.79438(16) 0.40469(13) 0.52357(10) 0.0231(4) Uani 1 1 d . .
C8 C 0.85953(16) 0.38027(13) 0.49333(10) 0.0227(4) Uani 1 1 d . .
C9 C 0.93820(16) 0.29117(13) 0.51283(10) 0.0226(4) Uani 1 1 d . .
C10 C 1.00353(16) 0.12707(14) 0.53884(11) 0.0274(4) Uani 1 1 d . .
H10 H 1.0020 0.0563 0.5499 0.033 Uiso 1 1 calc R U
C11 C 1.09022(18) 0.16589(15) 0.53307(12) 0.0325(5) Uani 1 1 d . .
H11 H 1.1559 0.1272 0.5392 0.039 Uiso 1 1 calc R U
C12 C 0.82540(16) 0.45030(13) 0.43572(10) 0.0231(4) Uani 1 1 d . .
C13 C 0.82430(17) 0.47937(14) 0.37291(11) 0.0273(4) Uani 1 1 d . .
C14 C 0.8936(2) 0.44959(16) 0.34750(12) 0.0375(5) Uani 1 1 d . .
H14 H 0.9570 0.3996 0.3736 0.045 Uiso 1 1 calc R U
C15 C 0.8687(2) 0.49362(18) 0.28414(14) 0.0492(6) Uani 1 1 d . .
H15 H 0.9162 0.4739 0.2669 0.059 Uiso 1 1 calc R U
C16 C 0.7754(2) 0.56664(19) 0.24457(14) 0.0554(7) Uani 1 1 d . .
H16 H 0.7592 0.5945 0.2004 0.067 Uiso 1 1 calc R U
C17 C 0.7068(2) 0.59857(18) 0.26860(13) 0.0463(6) Uani 1 1 d . .
H17 H 0.6438 0.6487 0.2418 0.056 Uiso 1 1 calc R U
C18 C 0.73123(18) 0.55605(15) 0.33313(11) 0.0314(4) Uani 1 1 d . .
C19 C 0.67564(17) 0.57509(14) 0.37143(11) 0.0284(4) Uani 1 1 d . .
C20 C 0.58193(19) 0.62992(16) 0.36472(12) 0.0377(5) Uani 1 1 d . .
H20 H 0.5346 0.6771 0.3252 0.045 Uiso 1 1 calc R U
C21 C 0.55682(19) 0.61549(16) 0.41690(12) 0.0382(5) Uani 1 1 d . .
H21 H 0.4928 0.6550 0.4123 0.046 Uiso 1 1 calc R U
C22 C 0.62061(17) 0.54658(15) 0.47470(11) 0.0314(4) Uani 1 1 d . .
H22 H 0.5996 0.5383 0.5084 0.038 Uiso 1 1 calc R U
C23 C 0.71683(16) 0.48901(13) 0.48298(10) 0.0243(4) Uani 1 1 d . .
C24 C 0.67593(16) 0.20321(13) 0.43731(10) 0.0234(4) Uani 1 1 d . .
C25 C 0.56898(17) 0.25335(15) 0.42165(11) 0.0310(4) Uani 1 1 d . .
C26 C 0.4939(2) 0.30988(16) 0.35691(13) 0.0463(6) Uani 1 1 d . .
H26 H 0.4240 0.3439 0.3486 0.056 Uiso 1 1 calc R U
C27 C 0.5168(2) 0.31849(18) 0.30473(12) 0.0527(7) Uani 1 1 d . .
C28 C 0.6112(2) 0.25982(19) 0.31550(12) 0.0460(6) Uani 1 1 d . .
H28 H 0.6254 0.2598 0.2785 0.055 Uiso 1 1 calc R U
C29 C 0.68689(18) 0.20047(16) 0.37815(11) 0.0326(5) Uani 1 1 d . .
C30 C 0.7767(2) 0.1297(2) 0.37721(13) 0.0528(7) Uani 1 1 d . .
H30A H 0.7374 0.1007 0.3278 0.079 Uiso 1 1 calc R U
H30B H 0.8013 0.0734 0.4126 0.079 Uiso 1 1 calc R U
H30C H 0.8494 0.1695 0.3906 0.079 Uiso 1 1 calc R U
C31 C 0.4365(3) 0.3852(2) 0.23730(15) 0.0943(12) Uani 1 1 d . .
H31A H 0.4048 0.4437 0.2496 0.141 Uiso 1 1 calc R U
H31B H 0.3677 0.3439 0.1982 0.141 Uiso 1 1 calc R U
H31C H 0.4848 0.4113 0.2204 0.141 Uiso 1 1 calc R U
C32 C 0.5265(2) 0.2460(2) 0.47090(13) 0.0529(7) Uani 1 1 d . .
H32A H 0.5559 0.3064 0.5035 0.079 Uiso 1 1 calc R U
H32B H 0.5594 0.1828 0.5005 0.079 Uiso 1 1 calc R U
H32C H 0.4366 0.2441 0.4407 0.079 Uiso 1 1 calc R U
C33 C 0.80426(16) 0.04464(14) 0.54756(10) 0.0238(4) Uani 1 1 d . .
C34 C 0.90858(17) 0.01237(14) 0.61739(11) 0.0267(4) Uani 1 1 d . .
C35 C 0.92081(18) -0.08909(15) 0.64186(11) 0.0315(4) Uani 1 1 d . .
H35 H 0.9923 -0.1077 0.6886 0.038 Uiso 1 1 calc R U
C36 C 0.83269(19) -0.16353(15) 0.60056(12) 0.0329(5) Uani 1 1 d . .
C37 C 0.73018(18) -0.13361(15) 0.53315(12) 0.0320(5) Uani 1 1 d . .
H37 H 0.6682 -0.1835 0.5038 0.038 Uiso 1 1 calc R U
C38 C 0.71366(17) -0.03269(14) 0.50614(11) 0.0274(4) Uani 1 1 d . .
C39 C 0.59366(19) -0.01375(16) 0.43228(12) 0.0421(5) Uani 1 1 d . .
H39A H 0.5479 -0.0789 0.4134 0.063 Uiso 1 1 calc R U
H39B H 0.6102 0.0130 0.3977 0.063 Uiso 1 1 calc R U
H39C H 0.5450 0.0369 0.4378 0.063 Uiso 1 1 calc R U
C40 C 0.8463(2) -0.27273(16) 0.62925(15) 0.0478(6) Uani 1 1 d . .
H40A H 0.9318 -0.2846 0.6708 0.072 Uiso 1 1 calc R U
H40B H 0.8230 -0.3224 0.5900 0.072 Uiso 1 1 calc R U
H40C H 0.7928 -0.2817 0.6456 0.072 Uiso 1 1 calc R U
C41 C 1.01425(17) 0.08283(15) 0.67266(11) 0.0334(5) Uani 1 1 d . .
H41A H 1.0260 0.0787 0.7202 0.050 Uiso 1 1 calc R U
H41B H 0.9952 0.1544 0.6548 0.050 Uiso 1 1 calc R U
H41C H 1.0895 0.0608 0.6785 0.050 Uiso 1 1 calc R U

loop_
_atom_site_aniso_label
_atom_site_aniso_U_11
_atom_site_aniso_U_22
_atom_site_aniso_U_33
_atom_site_aniso_U_23
_atom_site_aniso_U_13
_atom_site_aniso_U_12
B1 0.0206(10) 0.0254(10) 0.0231(11) 0.0008(8) 0.0147(9) -0.0006(8)
C1 0.0217(9) 0.0283(10) 0.0199(9) 0.0004(7) 0.0117(8) 0.0016(7)
N1 0.0225(7) 0.0216(8) 0.0241(8) -0.0001(6) 0.0149(7) 0.0002(6)
S1 0.0279(2) 0.0274(3) 0.0475(3) 0.0016(2) 0.0268(3) -0.0002(2)
C2 0.0356(11) 0.0314(10) 0.0255(10) 0.0036(8) 0.0204(9) 0.0037(8)
N2 0.0244(8) 0.0210(8) 0.0267(9) 0.0003(6) 0.0152(7) 0.0011(6)
C3 0.0416(12) 0.0466(13) 0.0262(11) 0.0041(9) 0.0253(10) 0.0062(10)
C4 0.0360(11) 0.0461(12) 0.0260(11) -0.0073(9) 0.0206(10) 0.0034(9)
C5 0.0298(10) 0.0319(10) 0.0268(11) -0.0056(8) 0.0165(9) 0.0016(8)
C6 0.0210(9) 0.0289(10) 0.0223(10) -0.0014(8) 0.0130(8) 0.0016(7)
C7 0.0234(9) 0.0206(9) 0.0254(10) -0.0041(7) 0.0142(8) -0.0019(7)
C8 0.0230(9) 0.0218(9) 0.0245(10) -0.0030(7) 0.0144(8) -0.0019(7)
C9 0.0238(9) 0.0225(9) 0.0240(10) -0.0033(7) 0.0153(8) -0.0022(7)
C10 0.0285(10) 0.0228(9) 0.0355(11) 0.0032(8) 0.0213(9) 0.0060(8)
C11 0.0301(10) 0.0288(10) 0.0445(13) 0.0025(9) 0.0251(10) 0.0059(8)
C12 0.0244(9) 0.0193(9) 0.0293(10) -0.0034(7) 0.0176(9) -0.0013(7)
C13 0.0317(10) 0.0233(9) 0.0301(11) -0.0030(8) 0.0198(9) -0.0043(8)
C14 0.0467(12) 0.0368(11) 0.0410(13) 0.0018(10) 0.0323(11) 0.0053(10)
C15 0.0690(16) 0.0528(14) 0.0515(16) 0.0046(12) 0.0496(14) 0.0094(12)
C16 0.0808(19) 0.0585(16) 0.0440(15) 0.0153(12) 0.0460(15) 0.0130(14)
C17 0.0584(15) 0.0463(13) 0.0388(13) 0.0117(10) 0.0309(12) 0.0130(11)
C18 0.0354(11) 0.0307(11) 0.0299(11) 0.0018(8) 0.0200(10) 0.0026(8)
C19 0.0307(10) 0.0253(10) 0.0277(11) 0.0015(8) 0.0162(9) 0.0014(8)
C20 0.0351(11) 0.0386(12) 0.0333(12) 0.0075(9) 0.0163(10) 0.0120(9)
C21 0.0316(11) 0.0389(12) 0.0443(13) 0.0031(10) 0.0222(11) 0.0122(9)
C22 0.0284(10) 0.0334(11) 0.0370(12) -0.0034(9) 0.0217(10) 0.0016(8)
C23 0.0264(9) 0.0234(9) 0.0265(10) -0.0043(8) 0.0173(9) -0.0025(7)
C24 0.0248(9) 0.0246(9) 0.0221(10) -0.0030(7) 0.0143(8) -0.0061(7)
C25 0.0253(10) 0.0329(10) 0.0271(11) -0.0053(9) 0.0109(9) -0.0014(8)
C26 0.0346(12) 0.0358(12) 0.0365(13) -0.0065(10) 0.0024(11) 0.0046(10)
C27 0.0585(16) 0.0377(13) 0.0240(12) 0.0024(10) 0.0024(12) -0.0160(12)
C28 0.0504(14) 0.0580(15) 0.0203(11) -0.0043(10) 0.0152(11) -0.0278(12)
C29 0.0318(10) 0.0448(12) 0.0226(10) -0.0103(9) 0.0166(9) -0.0179(9)
C30 0.0420(13) 0.0880(19) 0.0378(14) -0.0312(13) 0.0286(12) -0.0175(13)
C31 0.111(3) 0.0562(18) 0.0385(16) 0.0183(14) -0.0005(17) -0.0074(17)
C32 0.0266(11) 0.0895(19) 0.0459(15) -0.0126(13) 0.0229(11) 0.0015(12)
C33 0.0257(9) 0.0255(9) 0.0254(10) -0.0013(8) 0.0179(9) -0.0002(7)
C34 0.0274(9) 0.0281(10) 0.0290(11) 0.0020(8) 0.0190(9) 0.0024(8)
C35 0.0325(10) 0.0314(11) 0.0330(11) 0.0072(9) 0.0203(10) 0.0049(8)
C36 0.0418(12) 0.0254(10) 0.0458(13) 0.0060(9) 0.0336(11) 0.0034(9)
C37 0.0385(11) 0.0268(10) 0.0416(13) -0.0052(9) 0.0295(11) -0.0080(8)
C38 0.0310(10) 0.0275(10) 0.0304(11) -0.0027(8) 0.0215(9) -0.0031(8)
C39 0.0397(12) 0.0352(12) 0.0344(13) -0.0029(9) 0.0118(11) -0.0144(9)
C40 0.0549(15) 0.0302(12) 0.0696(18) 0.0123(11) 0.0426(14) 0.0038(10)
C41 0.0315(11) 0.0352(11) 0.0272(11) 0.0041(9) 0.0135(9) 0.0001(9)

loop_
_atom_type_symbol
_atom_type_description
_atom_type_scat_dispersion_real
_atom_type_scat_dispersion_imag
_atom_type_scat_source
C C 0.0033 0.0016 'International Tables Vol C Tables 4.2.6.8 and 6.1.1.4'
H H 0.0000 0.0000 'International Tables Vol C Tables 4.2.6.8 and 6.1.1.4'
B B 0.0013 0.0007 'International Tables Vol C Tables 4.2.6.8 and 6.1.1.4'
N N 0.0061 0.0033 'International Tables Vol C Tables 4.2.6.8 and 6.1.1.4'
S S 0.1246 0.1234 'International Tables Vol C Tables 4.2.6.8 and 6.1.1.4'

loop_
_geom_angle_atom_site_label_1
_geom_angle_atom_site_label_2
_geom_angle_atom_site_label_3
_geom_angle
C33 B1 C1 109.91(15)
C33 B1 C24 121.02(15)
C1 B1 C24 110.16(14)
C33 B1 N1 106.29(13)
C1 B1 N1 105.14(14)
C24 B1 N1 102.88(13)
C2 C1 C6 115.55(16)
C2 C1 B1 120.88(16)
C6 C1 B1 123.30(15)
C9 N1 C10 110.80(14)
C9 N1 B1 124.01(14)
C10 N1 B1 124.75(14)
C11 S1 C9 90.65(9)
C3 C2 C1 123.35(18)
C12 N2 C23 114.36(15)
C12 N2 C19 115.51(15)
C23 N2 C19 129.33(15)
C4 C3 C2 119.76(18)
C3 C4 C5 119.35(18)
C4 C5 C6 120.85(18)
C5 C6 C1 121.12(17)
C5 C6 C7 117.20(16)
C1 C6 C7 121.42(15)
C23 C7 C8 107.04(16)
C23 C7 C6 124.50(15)
C8 C7 C6 128.26(16)
C12 C8 C7 109.18(15)
C12 C8 C9 125.27(16)
C7 C8 C9 125.24(16)
N1 C9 C8 124.73(15)
N1 C9 S1 113.02(13)
C8 C9 S1 122.12(13)
C11 C10 N1 115.18(17)
C10 C11 S1 110.34(14)
N2 C12 C8 104.15(15)
N2 C12 C13 104.89(15)
C8 C12 C13 149.97(16)
C14 C13 C18 119.04(18)
C14 C13 C12 133.63(18)
C18 C13 C12 107.32(16)
C15 C14 C13 119.0(2)
C14 C15 C16 121.6(2)
C17 C16 C15 120.9(2)
C16 C17 C18 118.6(2)
C17 C18 C13 120.90(18)
C17 C18 C19 130.81(19)
C13 C18 C19 108.29(17)
C20 C19 N2 115.04(17)
C20 C19 C18 140.98(19)
N2 C19 C18 103.90(15)
C19 C20 C21 119.13(19)
C22 C21 C20 123.12(18)
C21 C22 C23 119.14(18)
N2 C23 C22 114.00(17)
N2 C23 C7 105.24(15)
C22 C23 C7 140.36(18)
C29 C24 C25 114.80(17)
C29 C24 B1 122.74(16)
C25 C24 B1 121.86(15)
C26 C25 C24 120.75(19)
C26 C25 C32 116.06(19)
C24 C25 C32 123.14(18)
C27 C26 C25 122.8(2)
C26 C27 C28 116.4(2)
C26 C27 C31 120.8(3)
C28 C27 C31 122.7(3)
C27 C28 C29 122.8(2)
C28 C29 C24 121.2(2)
C28 C29 C30 116.04(19)
C24 C29 C30 122.74(19)
C38 C33 C34 115.49(16)
C38 C33 B1 123.93(16)
C34 C33 B1 120.38(16)
C35 C34 C33 121.49(18)
C35 C34 C41 113.71(17)
C33 C34 C41 124.79(16)
C36 C35 C34 122.27(19)
C37 C36 C35 117.20(18)
C37 C36 C40 121.43(19)
C35 C36 C40 121.3(2)
C36 C37 C38 122.69(18)
C37 C38 C33 120.86(18)
C37 C38 C39 115.03(17)
C33 C38 C39 124.10(17)

loop_
_geom_bond_atom_site_label_1
_geom_bond_atom_site_label_2
_geom_bond_distance
B1 C33 1.644(3)
B1 C1 1.648(3)
B1 C24 1.664(3)
B1 N1 1.688(2)
C1 C2 1.403(2)
C1 C6 1.406(3)
N1 C9 1.332(2)
N1 C10 1.386(2)
S1 C11 1.707(2)
S1 C9 1.7079(18)
C2 C3 1.384(3)
N2 C12 1.358(2)
N2 C23 1.370(2)
N2 C19 1.373(2)
C3 C4 1.376(3)
C4 C5 1.377(3)
C5 C6 1.406(2)
C6 C7 1.466(3)
C7 C23 1.412(2)
C7 C8 1.414(2)
C8 C12 1.414(3)
C8 C9 1.446(2)
C10 C11 1.337(3)
C12 C13 1.443(3)
C13 C14 1.393(3)
C13 C18 1.427(3)
C14 C15 1.374(3)
C15 C16 1.396(3)
C16 C17 1.368(3)
C17 C18 1.392(3)
C18 C19 1.443(3)
C19 C20 1.371(3)
C20 C21 1.400(3)
C21 C22 1.381(3)
C22 C23 1.403(2)
C24 C29 1.411(3)
C24 C25 1.418(3)
C25 C26 1.395(3)
C25 C32 1.506(3)
C26 C27 1.370(4)
C27 C28 1.370(4)
C27 C31 1.512(3)
C28 C29 1.387(3)
C29 C30 1.520(3)
C33 C38 1.422(3)
C33 C34 1.423(3)
C34 C35 1.393(3)
C34 C41 1.525(3)
C35 C36 1.379(3)
C36 C37 1.378(3)
C36 C40 1.516(3)
C37 C38 1.399(3)
C38 C39 1.511(3)
